data_7126775
loop_
_publ_author_name
'Chen, Chaohuang'
'Daniliuc, Constantin G.'
'M\"uck-Lichtenfeld, Christian'
'Kehr, Gerald'
'Erker, Gerhard'

_publ_section_title
;
 A rare olefin 1,1-carboboration reaction opens a synthetic pathway to an
 unusually structured frustrated Lewis pair.
;
_journal_issue 62
_journal_name_full 'Chemical communications (Cambridge, England)'
_journal_page_first 8806
_journal_page_last 8809
_journal_paper_doi 10.1039/d0cc01255f
_journal_volume 56
_journal_year 2020
_chemical_formula_sum 'C49 H41 B F10 N P'
_chemical_formula_weight 875.61
_space_group_crystal_system triclinic
_space_group_IT_number 2
_space_group_name_Hall '-P 1'
_space_group_name_H-M_alt 'P -1'
_atom_sites_solution_hydrogens geom
_audit_creation_method 'APEX3 v2016.1-0'
_audit_update_record
;
2019-09-12 deposited with the CCDC.	2020-06-17 downloaded from the CCDC.
;
_cell_angle_alpha 78.2740(10)
_cell_angle_beta 83.6580(10)
_cell_angle_gamma 79.969(3)
_cell_formula_units_Z 2
_cell_length_a 11.3195(4)
_cell_length_b 12.0466(3)
_cell_length_c 19.8048(8)
_cell_measurement_reflns_used 5628
_cell_measurement_temperature 173.(2)
_cell_measurement_theta_max 28.28
_cell_measurement_theta_min 4.08
_cell_volume 2595.93(16)
_computing_cell_refinement 'Collect (Nonius B.V., 1998)'
_computing_data_collection
;

Collect (Nonius B.V., 1998)
;
_computing_data_reduction 'Denzo-SMN (Otwinowski & Minor, 1997)'
_computing_molecular_graphics 'XP (Sheldrick, 2014)'
_computing_publication_material 'SHELXL-2014/7 (Sheldrick, 2014)'
_computing_structure_refinement 'SHELXL-2014/7 (Sheldrick, 2014)'
_computing_structure_solution 'SHELXL-2014/7 (Sheldrick, 2014)'
_diffrn_ambient_temperature 173.(2)
_diffrn_measured_fraction_theta_full 0.966
_diffrn_measured_fraction_theta_max 0.966
_diffrn_measurement_device_type 'rotating anode Nonius FR591'
_diffrn_measurement_method 'omega and phi scans'
_diffrn_radiation_monochromator 'Montel mirror'
_diffrn_radiation_type 'Mo K\a'
_diffrn_radiation_wavelength 0.71073
_diffrn_reflns_av_R_equivalents 0.0760
_diffrn_reflns_av_unetI/netI 0.0466
_diffrn_reflns_limit_h_max 13
_diffrn_reflns_limit_h_min -13
_diffrn_reflns_limit_k_max 13
_diffrn_reflns_limit_k_min -14
_diffrn_reflns_limit_l_max 23
_diffrn_reflns_limit_l_min -21
_diffrn_reflns_number 21730
_diffrn_reflns_theta_full 25.00
_diffrn_reflns_theta_max 25.00
_diffrn_reflns_theta_min 4.09
_diffrn_source 'Mo rotating anode'
_diffrn_source_type 'Mo rotating anode'
_exptl_absorpt_coefficient_mu 0.119
_exptl_absorpt_correction_T_max 0.99
_exptl_absorpt_correction_T_min 0.98
_exptl_absorpt_correction_type multi-scan
_exptl_absorpt_process_details 'Denzo (Otwinowski, Borek, Majewski & Minor, 2003)'
_exptl_crystal_colour colourless
_exptl_crystal_density_diffrn 1.120
_exptl_crystal_density_method 'not measured'
_exptl_crystal_description plate
_exptl_crystal_F_000 904
_exptl_crystal_size_max 0.140
_exptl_crystal_size_mid 0.080
_exptl_crystal_size_min 0.040
_refine_diff_density_max 0.277
_refine_diff_density_min -0.298
_refine_ls_extinction_method none
_refine_ls_goodness_of_fit_ref 1.065
_refine_ls_hydrogen_treatment constr
_refine_ls_matrix_type full
_refine_ls_number_parameters 667
_refine_ls_number_reflns 8847
_refine_ls_number_restraints 230
_refine_ls_restrained_S_all 1.063
_refine_ls_R_factor_all 0.1011
_refine_ls_R_factor_gt 0.0756
_refine_ls_shift/su_max 0.000
_refine_ls_shift/su_mean 0.000
_refine_ls_structure_factor_coef Fsqd
_refine_ls_weighting_details 'w=1/[\s^2^(Fo^2^)+(0.0502P)^2^+4.4798P] where P=(Fo^2^+2Fc^2^)/3'
_refine_ls_weighting_scheme calc
_refine_ls_wR_factor_gt 0.1613
_refine_ls_wR_factor_ref 0.1829
_reflns_number_gt 6757
_reflns_number_total 8847
_reflns_threshold_expression 'I > 2\s(I)'
_cod_data_source_file d0cc01255f2.cif
_cod_data_source_block erk9477
_cod_depositor_comments 'Adding full bibliography for 7126774--7126779.cif.'
_cod_database_code 7126775

loop_
_space_group_symop_operation_xyz
'x, y, z'
'-x, -y, -z'

loop_
_atom_site_type_symbol
_atom_site_label
_atom_site_fract_x
_atom_site_fract_y
_atom_site_fract_z
_atom_site_U_iso_or_equiv
_atom_site_adp_type
_atom_site_calc_flag
_atom_site_refinement_flags_adp
_atom_site_refinement_flags_occupancy
_atom_site_refinement_flags_posn
_atom_site_occupancy
_atom_site_disorder_assembly
_atom_site_disorder_group
P P1 0.27527(8) 0.64426(7) 0.24267(4) 0.0337(2) Uani d . . . 1.0 . .
C C1 0.2106(3) 0.7743(3) 0.27930(17) 0.0386(8) Uani d . . . 1.0 . .
H H1A 0.1253 0.7719 0.2962 0.046 Uiso calc U . R 1.0 . .
H H1B 0.2558 0.779 0.3184 0.046 Uiso calc U . R 1.0 . .
C C2 0.2211(3) 0.8799(3) 0.21970(17) 0.0370(8) Uani d . . . 1.0 . .
H H2 0.1384 0.9249 0.215 0.044 Uiso calc U . R 1.0 . .
C C4 0.2208(4) 0.7183(3) 0.15762(17) 0.0432(9) Uani d . . . 1.0 . .
H H4A 0.2597 0.6786 0.1199 0.052 Uiso calc U . R 1.0 . .
H H4B 0.1323 0.7252 0.1579 0.052 Uiso calc U . R 1.0 . .
C C3 0.2603(4) 0.8352(3) 0.15140(18) 0.0476(9) Uani d . . . 1.0 . .
H H3A 0.2229 0.89 0.1124 0.057 Uiso calc U . R 1.0 . .
H H3B 0.3488 0.8279 0.1423 0.057 Uiso calc U . R 1.0 . .
C C11 0.1788(3) 0.5345(3) 0.28066(16) 0.0316(7) Uani d . . . 1.0 . .
C C12 0.1488(3) 0.5119(3) 0.35280(17) 0.0354(7) Uani d . . . 1.0 . .
C C13 0.0819(3) 0.4244(3) 0.38175(18) 0.0413(8) Uani d . . . 1.0 . .
H H13 0.0607 0.4105 0.4302 0.05 Uiso calc U . R 1.0 . .
C C14 0.0461(3) 0.3576(3) 0.34113(19) 0.0437(9) Uani d . . . 1.0 . .
H H14 -0.0014 0.2998 0.3613 0.052 Uiso calc U . R 1.0 . .
C C15 0.0796(3) 0.3751(3) 0.27086(19) 0.0415(8) Uani d . . . 1.0 . .
H H15 0.0571 0.3275 0.2432 0.05 Uiso calc U . R 1.0 . .
C C16 0.1463(3) 0.4620(3) 0.24019(17) 0.0353(7) Uani d . . . 1.0 . .
C C21 0.1867(3) 0.5770(3) 0.40154(16) 0.0351(7) Uani d . . . 1.0 . .
C C22 0.1025(3) 0.6579(3) 0.43067(17) 0.0377(8) Uani d . . . 1.0 . .
C C23 0.1387(3) 0.7188(3) 0.47478(18) 0.0432(9) Uani d . . . 1.0 . .
H H23 0.0808 0.7734 0.494 0.052 Uiso calc U . R 1.0 . .
C C24 0.2564(3) 0.7028(3) 0.49164(17) 0.0436(9) Uani d . . . 1.0 . .
C C25 0.3395(3) 0.6218(3) 0.46337(18) 0.0418(8) Uani d . . . 1.0 . .
H H25 0.4206 0.6095 0.4748 0.05 Uiso calc U . R 1.0 . .
C C26 0.3075(3) 0.5582(3) 0.41895(17) 0.0367(8) Uani d . . . 1.0 . .
C C27 -0.0270(3) 0.6798(4) 0.4137(2) 0.0531(10) Uani d . . . 1.0 . .
H H27A -0.0683 0.6178 0.4403 0.08 Uiso calc U . R 1.0 . .
H H27B -0.0305 0.6827 0.3642 0.08 Uiso calc U . R 1.0 . .
H H27C -0.0664 0.7531 0.4257 0.08 Uiso calc U . R 1.0 . .
C C28 0.2928(4) 0.7685(4) 0.5416(2) 0.0638(12) Uani d . . . 1.0 . .
H H28A 0.2771 0.851 0.5228 0.096 Uiso calc U . R 1.0 . .
H H28B 0.3787 0.745 0.5481 0.096 Uiso calc U . R 1.0 . .
H H28C 0.246 0.752 0.5861 0.096 Uiso calc U . R 1.0 . .
C C29 0.4010(3) 0.4695(3) 0.39151(19) 0.0459(9) Uani d . . . 1.0 . .
H H29A 0.4215 0.4965 0.3422 0.069 Uiso calc U . R 1.0 . .
H H29B 0.369 0.3972 0.3977 0.069 Uiso calc U . R 1.0 . .
H H29C 0.4734 0.457 0.4168 0.069 Uiso calc U . R 1.0 . .
C C31 0.1822(3) 0.4755(3) 0.16401(17) 0.0362(8) Uani d . . . 1.0 . .
C C32 0.0971(3) 0.5264(3) 0.11631(19) 0.0446(9) Uani d . . . 1.0 . .
C C33 0.1356(4) 0.5477(4) 0.04599(19) 0.0524(10) Uani d . . . 1.0 . .
H H33 0.0784 0.5836 0.0134 0.063 Uiso calc U . R 1.0 . .
C C34 0.2545(4) 0.5181(4) 0.0223(2) 0.0553(11) Uani d . . . 1.0 . .
C C35 0.3348(4) 0.4604(3) 0.0706(2) 0.0512(10) Uani d . . . 1.0 . .
H H35 0.4156 0.4353 0.0549 0.061 Uiso calc U . R 1.0 . .
C C36 0.3012(3) 0.4380(3) 0.14113(18) 0.0417(8) Uani d . . . 1.0 . .
C C37 -0.0324(3) 0.5635(4) 0.1387(2) 0.0551(10) Uani d . . . 1.0 . .
H H37A -0.0716 0.4957 0.1559 0.083 Uiso calc U . R 1.0 . .
H H37B -0.0732 0.6113 0.0992 0.083 Uiso calc U . R 1.0 . .
H H37C -0.037 0.6078 0.1755 0.083 Uiso calc U . R 1.0 . .
C C38 0.2950(5) 0.5478(5) -0.0538(2) 0.0755(14) Uani d . . . 1.0 . .
H H38A 0.3189 0.6242 -0.064 0.113 Uiso calc U . R 1.0 . .
H H38B 0.2286 0.5474 -0.0816 0.113 Uiso calc U . R 1.0 . .
H H38C 0.3636 0.491 -0.0651 0.113 Uiso calc U . R 1.0 . .
C C39 0.3928(4) 0.3738(4) 0.1905(2) 0.0557(10) Uani d . . . 1.0 . .
H H39A 0.4287 0.4286 0.209 0.084 Uiso calc U . R 1.0 . .
H H39B 0.4559 0.3267 0.1661 0.084 Uiso calc U . R 1.0 . .
H H39C 0.3535 0.3242 0.2287 0.084 Uiso calc U . R 1.0 . .
C C41 0.2800(3) 1.0280(3) 0.29940(17) 0.0362(8) Uani d . . . 1.0 . .
F F42 0.0839(2) 0.9818(2) 0.33067(13) 0.0620(6) Uani d . . . 1.0 . .
C C42 0.1772(4) 1.0289(3) 0.34356(19) 0.0450(9) Uani d . . . 1.0 . .
F F43 0.0592(3) 1.0730(2) 0.44338(14) 0.0863(9) Uani d . . . 1.0 . .
C C43 0.1623(4) 1.0746(4) 0.4026(2) 0.0582(11) Uani d . . . 1.0 . .
F F44 0.2371(3) 1.1718(3) 0.47665(14) 0.0928(10) Uani d . . . 1.0 . .
C C44 0.2526(5) 1.1265(4) 0.4192(2) 0.0616(12) Uani d . . . 1.0 . .
F F45 0.4447(3) 1.1778(2) 0.39303(16) 0.0835(9) Uani d . . . 1.0 . .
C C45 0.3548(4) 1.1293(3) 0.3770(2) 0.0568(11) Uani d . . . 1.0 . .
F F46 0.4720(2) 1.08593(19) 0.27921(12) 0.0566(6) Uani d . . . 1.0 . .
C C46 0.3663(3) 1.0827(3) 0.31901(19) 0.0434(9) Uani d . . . 1.0 . .
B B1 0.3086(4) 0.9679(3) 0.2306(2) 0.0364(9) Uani d . . . 1.0 . .
C C51 0.3355(13) 1.0598(15) 0.1561(10) 0.029(3) Uani d U P D 0.50(2) A 1
F F52 0.1307(16) 1.1442(19) 0.1731(9) 0.048(3) Uani d U P D 0.50(2) A 1
C C52 0.2377(12) 1.1393(12) 0.1331(7) 0.033(3) Uani d U P D 0.50(2) A 1
F F53 0.1315(13) 1.2789(14) 0.0493(8) 0.067(3) Uani d U P D 0.50(2) A 1
C C53 0.2338(13) 1.2081(11) 0.0679(6) 0.041(3) Uani d U P D 0.50(2) A 1
F F54 0.3392(15) 1.2693(11) -0.0364(6) 0.083(3) Uani d U P D 0.50(2) A 1
C C54 0.3385(15) 1.1995(11) 0.0260(6) 0.047(3) Uani d U P D 0.50(2) A 1
F F55 0.5408(14) 1.1255(17) 0.0056(9) 0.092(4) Uani d U P D 0.50(2) A 1
C C55 0.4402(13) 1.1265(10) 0.0488(6) 0.045(3) Uani d U P D 0.50(2) A 1
F F56 0.5376(17) 0.990(2) 0.1323(12) 0.066(4) Uani d U P D 0.50(2) A 1
C C56 0.4361(14) 1.0604(15) 0.1137(8) 0.040(3) Uani d U P D 0.50(2) A 1
C C51A 0.3054(15) 1.0639(18) 0.1633(10) 0.038(4) Uani d U P . 0.50(2) A 2
F F52A 0.1056(16) 1.1428(19) 0.1891(9) 0.048(3) Uani d U P . 0.50(2) A 2
C C52A 0.2013(15) 1.1377(12) 0.1430(7) 0.032(3) Uani d U P . 0.50(2) A 2
F F53A 0.0887(14) 1.2771(15) 0.0644(9) 0.078(4) Uani d U P . 0.50(2) A 2
C C53A 0.1917(14) 1.2102(11) 0.0805(7) 0.043(3) Uani d U P . 0.50(2) A 2
F F54A 0.2789(15) 1.2753(12) -0.0328(7) 0.084(3) Uani d U P . 0.50(2) A 2
C C54A 0.2886(15) 1.2094(11) 0.0318(7) 0.046(3) Uani d U P . 0.50(2) A 2
F F55A 0.4916(14) 1.1364(16) -0.0011(8) 0.083(3) Uani d U P . 0.50(2) A 2
C C55A 0.3943(15) 1.1425(13) 0.0449(7) 0.050(3) Uani d U P . 0.50(2) A 2
F F56A 0.5109(16) 0.996(2) 0.1206(11) 0.060(3) Uani d U P . 0.50(2) A 2
C C56A 0.4009(14) 1.0682(15) 0.1092(9) 0.042(3) Uani d U P . 0.50(2) A 2
C C5 0.4336(3) 0.8829(3) 0.24780(17) 0.0373(8) Uani d . . . 1.0 . .
N N1 0.5068(3) 0.8105(2) 0.27020(14) 0.0367(6) Uani d . . . 1.0 . .
C C61 0.5892(3) 0.7228(3) 0.30479(18) 0.0388(8) Uani d . . . 1.0 . .
C C62 0.6470(3) 0.6370(3) 0.2692(2) 0.0471(9) Uani d . . . 1.0 . .
C C63 0.7264(3) 0.5499(3) 0.3067(2) 0.0545(11) Uani d . . . 1.0 . .
H H63 0.7696 0.4898 0.285 0.065 Uiso calc U . R 1.0 . .
C C64 0.7426(3) 0.5501(4) 0.3743(2) 0.0582(11) Uani d . . . 1.0 . .
H H64 0.7957 0.4893 0.399 0.07 Uiso calc U . R 1.0 . .
C C65 0.6835(3) 0.6366(4) 0.4071(2) 0.0548(10) Uani d . . . 1.0 . .
H H65 0.6964 0.6347 0.454 0.066 Uiso calc U . R 1.0 . .
C C66 0.6056(3) 0.7261(3) 0.37280(18) 0.0423(8) Uani d . . . 1.0 . .
C C67 0.6263(4) 0.6396(4) 0.1952(2) 0.0618(11) Uani d . . . 1.0 . .
H H67A 0.5424 0.6316 0.1922 0.093 Uiso calc U . R 1.0 . .
H H67B 0.68 0.5762 0.1784 0.093 Uiso calc U . R 1.0 . .
H H67C 0.6428 0.7128 0.1669 0.093 Uiso calc U . R 1.0 . .
C C68 0.5435(4) 0.8236(4) 0.4063(2) 0.0534(10) Uani d . . . 1.0 . .
H H68A 0.5595 0.8072 0.4552 0.08 Uiso calc U . R 1.0 . .
H H68B 0.4567 0.8331 0.4023 0.08 Uiso calc U . R 1.0 . .
H H68C 0.5738 0.8943 0.3832 0.08 Uiso calc U . R 1.0 . .

loop_
_atom_site_aniso_label
_atom_site_aniso_U_11
_atom_site_aniso_U_22
_atom_site_aniso_U_33
_atom_site_aniso_U_12
_atom_site_aniso_U_13
_atom_site_aniso_U_23
P1 0.0402(5) 0.0313(4) 0.0303(4) -0.0087(4) -0.0017(4) -0.0056(3)
C1 0.050(2) 0.0335(18) 0.0333(18) -0.0103(16) -0.0057(15) -0.0053(14)
C2 0.044(2) 0.0304(17) 0.0358(18) -0.0047(15) -0.0091(15) -0.0029(14)
C4 0.064(2) 0.0382(19) 0.0311(18) -0.0176(18) -0.0101(16) -0.0044(15)
C3 0.072(3) 0.0355(19) 0.038(2) -0.0176(19) -0.0106(18) -0.0023(16)
C11 0.0296(17) 0.0288(16) 0.0360(17) -0.0024(13) -0.0026(13) -0.0066(13)
C12 0.0350(18) 0.0327(17) 0.0363(18) -0.0031(14) -0.0035(14) -0.0030(14)
C13 0.047(2) 0.041(2) 0.0336(18) -0.0083(17) 0.0022(15) -0.0025(15)
C14 0.046(2) 0.040(2) 0.045(2) -0.0136(17) 0.0004(17) -0.0056(16)
C15 0.044(2) 0.0351(18) 0.047(2) -0.0086(16) -0.0015(16) -0.0117(16)
C16 0.0374(18) 0.0315(17) 0.0379(18) -0.0049(15) -0.0021(14) -0.0094(14)
C21 0.0398(19) 0.0375(18) 0.0279(16) -0.0097(15) -0.0006(14) -0.0036(14)
C22 0.0363(19) 0.044(2) 0.0322(17) -0.0076(16) 0.0024(14) -0.0073(15)
C23 0.045(2) 0.048(2) 0.0354(19) -0.0036(17) 0.0071(16) -0.0146(16)
C24 0.052(2) 0.050(2) 0.0309(18) -0.0155(18) 0.0015(16) -0.0086(16)
C25 0.042(2) 0.046(2) 0.0376(19) -0.0116(17) -0.0093(16) -0.0018(16)
C26 0.0381(19) 0.0361(18) 0.0323(17) -0.0033(15) -0.0017(14) -0.0007(14)
C27 0.038(2) 0.068(3) 0.053(2) 0.0013(19) 0.0005(17) -0.021(2)
C28 0.065(3) 0.082(3) 0.057(3) -0.023(2) 0.001(2) -0.034(2)
C29 0.046(2) 0.046(2) 0.045(2) 0.0009(17) -0.0058(17) -0.0108(17)
C31 0.0411(19) 0.0315(17) 0.0384(18) -0.0090(15) -0.0015(15) -0.0106(14)
C32 0.054(2) 0.044(2) 0.045(2) -0.0185(18) -0.0086(17) -0.0162(17)
C33 0.066(3) 0.061(3) 0.039(2) -0.027(2) -0.0096(19) -0.0122(18)
C34 0.072(3) 0.061(3) 0.041(2) -0.025(2) 0.003(2) -0.0197(19)
C35 0.049(2) 0.054(2) 0.055(2) -0.0163(19) 0.0097(19) -0.0225(19)
C36 0.050(2) 0.0367(19) 0.042(2) -0.0107(16) -0.0007(16) -0.0139(15)
C37 0.047(2) 0.067(3) 0.054(2) -0.010(2) -0.0094(19) -0.014(2)
C38 0.094(4) 0.093(4) 0.046(3) -0.034(3) 0.012(2) -0.020(2)
C39 0.048(2) 0.051(2) 0.065(3) -0.0008(19) 0.001(2) -0.013(2)
C41 0.044(2) 0.0284(17) 0.0348(18) -0.0001(15) -0.0072(15) -0.0054(14)
F42 0.0489(13) 0.0615(15) 0.0813(17) -0.0143(12) 0.0092(12) -0.0296(13)
C42 0.056(2) 0.0350(19) 0.044(2) -0.0048(17) -0.0037(17) -0.0081(16)
F43 0.099(2) 0.0818(19) 0.0724(18) -0.0048(16) 0.0310(16) -0.0296(15)
C43 0.071(3) 0.049(2) 0.048(2) 0.008(2) 0.005(2) -0.0140(19)
F44 0.124(2) 0.096(2) 0.0651(17) 0.0144(18) -0.0164(16) -0.0542(16)
C44 0.087(3) 0.049(2) 0.050(2) 0.011(2) -0.013(2) -0.026(2)
F45 0.0885(19) 0.0765(18) 0.107(2) -0.0078(15) -0.0380(17) -0.0544(17)
C45 0.072(3) 0.043(2) 0.061(3) 0.003(2) -0.025(2) -0.024(2)
F46 0.0539(14) 0.0499(13) 0.0729(16) -0.0148(11) -0.0059(12) -0.0217(12)
C46 0.048(2) 0.0347(19) 0.047(2) 0.0010(16) -0.0076(17) -0.0106(16)
B1 0.045(2) 0.0292(19) 0.034(2) -0.0061(17) -0.0045(17) -0.0034(16)
C51 0.029(5) 0.028(4) 0.031(5) -0.008(4) -0.001(4) -0.007(3)
F52 0.043(7) 0.042(3) 0.050(7) 0.005(5) -0.003(5) 0.002(5)
C52 0.026(5) 0.031(4) 0.039(5) -0.006(4) 0.003(4) -0.002(3)
F53 0.086(7) 0.045(4) 0.066(6) -0.004(5) -0.030(5) 0.008(4)
C53 0.041(5) 0.036(4) 0.044(5) -0.003(4) 0.003(4) -0.006(4)
F54 0.131(8) 0.067(4) 0.041(3) -0.017(6) 0.000(5) 0.010(3)
C54 0.052(6) 0.043(4) 0.041(4) -0.004(4) 0.002(4) -0.001(3)
F55 0.100(8) 0.094(6) 0.066(6) -0.022(7) 0.035(6) 0.005(4)
C55 0.046(5) 0.045(4) 0.039(4) -0.003(4) 0.007(4) -0.006(3)
F56 0.051(6) 0.078(5) 0.056(7) -0.002(5) 0.005(5) 0.003(5)
C56 0.039(6) 0.041(5) 0.041(4) -0.007(5) -0.009(4) -0.003(3)
C51A 0.042(6) 0.039(5) 0.035(5) -0.011(5) 0.001(5) -0.011(4)
F52A 0.050(6) 0.039(3) 0.052(7) -0.001(4) 0.000(4) -0.008(4)
C52A 0.035(6) 0.027(4) 0.034(5) -0.011(4) 0.004(4) -0.009(3)
F53A 0.089(7) 0.054(4) 0.082(7) 0.001(5) -0.035(6) 0.013(4)
C53A 0.046(5) 0.035(4) 0.044(5) -0.004(4) -0.006(4) 0.002(4)
F54A 0.128(8) 0.070(4) 0.047(4) -0.022(6) -0.018(5) 0.021(3)
C54A 0.045(5) 0.043(4) 0.046(5) -0.005(4) -0.001(4) 0.003(3)
F55A 0.098(8) 0.087(6) 0.054(5) -0.023(7) 0.026(6) 0.000(4)
C55A 0.046(5) 0.053(5) 0.048(4) -0.004(4) -0.004(4) -0.003(4)
F56A 0.056(7) 0.072(6) 0.049(6) -0.019(6) 0.003(5) 0.004(4)
C56A 0.040(6) 0.037(4) 0.047(5) -0.005(4) -0.007(4) -0.005(3)
C5 0.046(2) 0.0389(19) 0.0292(17) -0.0128(17) -0.0007(15) -0.0085(15)
N1 0.0392(16) 0.0381(16) 0.0329(15) -0.0039(14) -0.0018(13) -0.0090(13)
C61 0.0330(18) 0.0380(19) 0.043(2) -0.0046(15) 0.0023(15) -0.0049(15)
C62 0.041(2) 0.048(2) 0.055(2) -0.0108(18) 0.0092(17) -0.0182(18)
C63 0.038(2) 0.040(2) 0.080(3) 0.0012(17) 0.011(2) -0.014(2)
C64 0.037(2) 0.049(2) 0.076(3) 0.0003(18) -0.002(2) 0.010(2)
C65 0.042(2) 0.064(3) 0.053(2) -0.013(2) -0.0041(18) 0.005(2)
C66 0.0370(19) 0.049(2) 0.0388(19) -0.0109(17) -0.0005(15) -0.0016(16)
C67 0.062(3) 0.068(3) 0.061(3) -0.007(2) 0.009(2) -0.036(2)
C68 0.054(2) 0.066(3) 0.042(2) -0.011(2) -0.0049(18) -0.0129(19)

loop_
_atom_type_symbol
_atom_type_description
_atom_type_scat_dispersion_real
_atom_type_scat_dispersion_imag
_atom_type_scat_source
C C 0.0033 0.0016 'International Tables Vol C Tables 4.2.6.8 and 6.1.1.4'
H H 0.0000 0.0000 'International Tables Vol C Tables 4.2.6.8 and 6.1.1.4'
B B 0.0013 0.0007 'International Tables Vol C Tables 4.2.6.8 and 6.1.1.4'
N N 0.0061 0.0033 'International Tables Vol C Tables 4.2.6.8 and 6.1.1.4'
F F 0.0171 0.0103 'International Tables Vol C Tables 4.2.6.8 and 6.1.1.4'
P P 0.1023 0.0942 'International Tables Vol C Tables 4.2.6.8 and 6.1.1.4'

loop_
_geom_angle_atom_site_label_1
_geom_angle_atom_site_label_2
_geom_angle_atom_site_label_3
_geom_angle_site_symmetry_1
_geom_angle_site_symmetry_3
_geom_angle
_geom_angle_publ_flag
C11 P1 C4 . . 108.00(15) ?
C11 P1 C1 . . 106.20(15) ?
C4 P1 C1 . . 89.55(16) ?
C2 C1 P1 . . 106.7(2) ?
C2 C1 H1A . . 110.4 ?
P1 C1 H1A . . 110.4 ?
C2 C1 H1B . . 110.4 ?
P1 C1 H1B . . 110.4 ?
H1A C1 H1B . . 108.6 ?
C3 C2 C1 . . 108.2(3) ?
C3 C2 B1 . . 110.6(3) ?
C1 C2 B1 . . 116.3(3) ?
C3 C2 H2 . . 107.1 ?
C1 C2 H2 . . 107.1 ?
B1 C2 H2 . . 107.1 ?
C3 C4 P1 . . 100.7(2) ?
C3 C4 H4A . . 111.6 ?
P1 C4 H4A . . 111.6 ?
C3 C4 H4B . . 111.6 ?
P1 C4 H4B . . 111.6 ?
H4A C4 H4B . . 109.4 ?
C4 C3 C2 . . 109.1(3) ?
C4 C3 H3A . . 109.9 ?
C2 C3 H3A . . 109.9 ?
C4 C3 H3B . . 109.9 ?
C2 C3 H3B . . 109.9 ?
H3A C3 H3B . . 108.3 ?
C12 C11 C16 . . 118.4(3) ?
C12 C11 P1 . . 120.1(2) ?
C16 C11 P1 . . 121.1(2) ?
C13 C12 C11 . . 119.9(3) ?
C13 C12 C21 . . 117.0(3) ?
C11 C12 C21 . . 123.1(3) ?
C14 C13 C12 . . 121.0(3) ?
C14 C13 H13 . . 119.5 ?
C12 C13 H13 . . 119.5 ?
C13 C14 C15 . . 119.7(3) ?
C13 C14 H14 . . 120.1 ?
C15 C14 H14 . . 120.1 ?
C14 C15 C16 . . 120.7(3) ?
C14 C15 H15 . . 119.7 ?
C16 C15 H15 . . 119.7 ?
C15 C16 C11 . . 120.1(3) ?
C15 C16 C31 . . 118.3(3) ?
C11 C16 C31 . . 121.6(3) ?
C22 C21 C26 . . 118.9(3) ?
C22 C21 C12 . . 120.3(3) ?
C26 C21 C12 . . 120.8(3) ?
C23 C22 C21 . . 119.9(3) ?
C23 C22 C27 . . 119.6(3) ?
C21 C22 C27 . . 120.5(3) ?
C24 C23 C22 . . 122.0(3) ?
C24 C23 H23 . . 119.0 ?
C22 C23 H23 . . 119.0 ?
C23 C24 C25 . . 118.1(3) ?
C23 C24 C28 . . 120.8(4) ?
C25 C24 C28 . . 121.1(4) ?
C26 C25 C24 . . 122.1(3) ?
C26 C25 H25 . . 118.9 ?
C24 C25 H25 . . 118.9 ?
C25 C26 C21 . . 119.0(3) ?
C25 C26 C29 . . 119.6(3) ?
C21 C26 C29 . . 121.4(3) ?
C22 C27 H27A . . 109.5 ?
C22 C27 H27B . . 109.5 ?
H27A C27 H27B . . 109.5 ?
C22 C27 H27C . . 109.5 ?
H27A C27 H27C . . 109.5 ?
H27B C27 H27C . . 109.5 ?
C24 C28 H28A . . 109.5 ?
C24 C28 H28B . . 109.5 ?
H28A C28 H28B . . 109.5 ?
C24 C28 H28C . . 109.5 ?
H28A C28 H28C . . 109.5 ?
H28B C28 H28C . . 109.5 ?
C26 C29 H29A . . 109.5 ?
C26 C29 H29B . . 109.5 ?
H29A C29 H29B . . 109.5 ?
C26 C29 H29C . . 109.5 ?
H29A C29 H29C . . 109.5 ?
H29B C29 H29C . . 109.5 ?
C32 C31 C36 . . 120.3(3) ?
C32 C31 C16 . . 119.9(3) ?
C36 C31 C16 . . 119.7(3) ?
C33 C32 C31 . . 118.7(4) ?
C33 C32 C37 . . 119.3(4) ?
C31 C32 C37 . . 122.0(3) ?
C34 C33 C32 . . 122.0(4) ?
C34 C33 H33 . . 119.0 ?
C32 C33 H33 . . 119.0 ?
C33 C34 C35 . . 117.8(4) ?
C33 C34 C38 . . 120.9(4) ?
C35 C34 C38 . . 121.3(4) ?
C34 C35 C36 . . 122.3(4) ?
C34 C35 H35 . . 118.9 ?
C36 C35 H35 . . 118.9 ?
C35 C36 C31 . . 118.7(3) ?
C35 C36 C39 . . 119.4(3) ?
C31 C36 C39 . . 121.9(3) ?
C32 C37 H37A . . 109.5 ?
C32 C37 H37B . . 109.5 ?
H37A C37 H37B . . 109.5 ?
C32 C37 H37C . . 109.5 ?
H37A C37 H37C . . 109.5 ?
H37B C37 H37C . . 109.5 ?
C34 C38 H38A . . 109.5 ?
C34 C38 H38B . . 109.5 ?
H38A C38 H38B . . 109.5 ?
C34 C38 H38C . . 109.5 ?
H38A C38 H38C . . 109.5 ?
H38B C38 H38C . . 109.5 ?
C36 C39 H39A . . 109.5 ?
C36 C39 H39B . . 109.5 ?
H39A C39 H39B . . 109.5 ?
C36 C39 H39C . . 109.5 ?
H39A C39 H39C . . 109.5 ?
H39B C39 H39C . . 109.5 ?
C42 C41 C46 . . 113.2(3) ?
C42 C41 B1 . . 126.7(3) ?
C46 C41 B1 . . 120.0(3) ?
F42 C42 C43 . . 115.9(4) ?
F42 C42 C41 . . 120.4(3) ?
C43 C42 C41 . . 123.7(4) ?
F43 C43 C42 . . 120.6(4) ?
F43 C43 C44 . . 119.5(4) ?
C42 C43 C44 . . 119.8(4) ?
F44 C44 C45 . . 121.6(4) ?
F44 C44 C43 . . 119.5(4) ?
C45 C44 C43 . . 118.9(4) ?
C44 C45 F45 . . 119.7(4) ?
C44 C45 C46 . . 119.5(4) ?
F45 C45 C46 . . 120.8(4) ?
F46 C46 C45 . . 117.0(3) ?
F46 C46 C41 . . 118.1(3) ?
C45 C46 C41 . . 124.8(4) ?
C51A B1 C5 . . 119.3(7) ?
C51A B1 C2 . . 106.1(8) ?
C5 B1 C2 . . 102.5(3) ?
C51A B1 C41 . . 109.6(9) ?
C5 B1 C41 . . 101.5(3) ?
C2 B1 C41 . . 118.3(3) ?
C5 B1 C51 . . 107.5(5) ?
C2 B1 C51 . . 110.9(7) ?
C41 B1 C51 . . 114.3(7) ?
C56 C51 C52 . . 115.6(14) ?
C56 C51 B1 . . 128.6(10) ?
C52 C51 B1 . . 115.6(11) ?
F52 C52 C51 . . 119.5(13) ?
F52 C52 C53 . . 115.2(11) ?
C51 C52 C53 . . 124.8(12) ?
F53 C53 C54 . . 124.1(11) ?
F53 C53 C52 . . 120.1(11) ?
C54 C53 C52 . . 115.8(9) ?
F54 C54 C53 . . 117.1(11) ?
F54 C54 C55 . . 121.8(10) ?
C53 C54 C55 . . 121.0(9) ?
F55 C55 C56 . . 122.9(12) ?
F55 C55 C54 . . 117.6(10) ?
C56 C55 C54 . . 119.6(10) ?
C51 C56 F56 . . 120.5(15) ?
C51 C56 C55 . . 122.8(13) ?
F56 C56 C55 . . 116.5(16) ?
C52A C51A C56A . . 111.9(15) ?
C52A C51A B1 . . 123.3(12) ?
C56A C51A B1 . . 123.4(13) ?
F52A C52A C53A . . 117.4(14) ?
F52A C52A C51A . . 118.0(15) ?
C53A C52A C51A . . 124.6(14) ?
F53A C53A C52A . . 121.1(12) ?
F53A C53A C54A . . 119.3(11) ?
C52A C53A C54A . . 119.4(11) ?
C55A C54A F54A . . 117.4(12) ?
C55A C54A C53A . . 121.9(11) ?
F54A C54A C53A . . 120.7(11) ?
C54A C55A F55A . . 124.6(13) ?
C54A C55A C56A . . 117.2(11) ?
F55A C55A C56A . . 118.1(13) ?
F56A C56A C55A . . 116.1(15) ?
F56A C56A C51A . . 119.1(15) ?
C55A C56A C51A . . 124.8(14) ?
N1 C5 B1 . . 165.7(3) ?
C5 N1 C61 . . 173.6(3) ?
C66 C61 C62 . . 124.7(3) ?
C66 C61 N1 . . 117.4(3) ?
C62 C61 N1 . . 117.9(3) ?
C61 C62 C63 . . 115.6(4) ?
C61 C62 C67 . . 121.9(4) ?
C63 C62 C67 . . 122.6(4) ?
C64 C63 C62 . . 120.9(4) ?
C64 C63 H63 . . 119.6 ?
C62 C63 H63 . . 119.6 ?
C63 C64 C65 . . 121.3(4) ?
C63 C64 H64 . . 119.3 ?
C65 C64 H64 . . 119.3 ?
C64 C65 C66 . . 120.8(4) ?
C64 C65 H65 . . 119.6 ?
C66 C65 H65 . . 119.6 ?
C65 C66 C61 . . 116.7(4) ?
C65 C66 C68 . . 122.0(4) ?
C61 C66 C68 . . 121.3(3) ?
C62 C67 H67A . . 109.5 ?
C62 C67 H67B . . 109.5 ?
H67A C67 H67B . . 109.5 ?
C62 C67 H67C . . 109.5 ?
H67A C67 H67C . . 109.5 ?
H67B C67 H67C . . 109.5 ?
C66 C68 H68A . . 109.5 ?
C66 C68 H68B . . 109.5 ?
H68A C68 H68B . . 109.5 ?
C66 C68 H68C . . 109.5 ?
H68A C68 H68C . . 109.5 ?
H68B C68 H68C . . 109.5 ?

loop_
_geom_bond_atom_site_label_1
_geom_bond_atom_site_label_2
_geom_bond_site_symmetry_2
_geom_bond_distance
_geom_bond_publ_flag
P1 C11 . 1.850(3) ?
P1 C4 . 1.855(3) ?
P1 C1 . 1.861(3) ?
C1 C2 . 1.561(4) ?
C1 H1A . 0.99 ?
C1 H1B . 0.99 ?
C2 C3 . 1.548(5) ?
C2 B1 . 1.631(5) ?
C2 H2 . 1.0 ?
C4 C3 . 1.528(5) ?
C4 H4A . 0.99 ?
C4 H4B . 0.99 ?
C3 H3A . 0.99 ?
C3 H3B . 0.99 ?
C11 C12 . 1.413(4) ?
C11 C16 . 1.415(4) ?
C12 C13 . 1.397(5) ?
C12 C21 . 1.499(5) ?
C13 C14 . 1.381(5) ?
C13 H13 . 0.95 ?
C14 C15 . 1.385(5) ?
C14 H14 . 0.95 ?
C15 C16 . 1.396(5) ?
C15 H15 . 0.95 ?
C16 C31 . 1.502(5) ?
C21 C22 . 1.405(5) ?
C21 C26 . 1.416(5) ?
C22 C23 . 1.384(5) ?
C22 C27 . 1.507(5) ?
C23 C24 . 1.380(5) ?
C23 H23 . 0.95 ?
C24 C25 . 1.391(5) ?
C24 C28 . 1.515(5) ?
C25 C26 . 1.390(5) ?
C25 H25 . 0.95 ?
C26 C29 . 1.508(5) ?
C27 H27A . 0.98 ?
C27 H27B . 0.98 ?
C27 H27C . 0.98 ?
C28 H28A . 0.98 ?
C28 H28B . 0.98 ?
C28 H28C . 0.98 ?
C29 H29A . 0.98 ?
C29 H29B . 0.98 ?
C29 H29C . 0.98 ?
C31 C32 . 1.398(5) ?
C31 C36 . 1.400(5) ?
C32 C33 . 1.398(5) ?
C32 C37 . 1.502(5) ?
C33 C34 . 1.387(6) ?
C33 H33 . 0.95 ?
C34 C35 . 1.387(6) ?
C34 C38 . 1.515(6) ?
C35 C36 . 1.392(5) ?
C35 H35 . 0.95 ?
C36 C39 . 1.506(5) ?
C37 H37A . 0.98 ?
C37 H37B . 0.98 ?
C37 H37C . 0.98 ?
C38 H38A . 0.98 ?
C38 H38B . 0.98 ?
C38 H38C . 0.98 ?
C39 H39A . 0.98 ?
C39 H39B . 0.98 ?
C39 H39C . 0.98 ?
C41 C42 . 1.376(5) ?
C41 C46 . 1.397(5) ?
C41 B1 . 1.645(5) ?
F42 C42 . 1.353(4) ?
C42 C43 . 1.372(5) ?
F43 C43 . 1.344(5) ?
C43 C44 . 1.387(6) ?
F44 C44 . 1.342(4) ?
C44 C45 . 1.351(6) ?
F45 C45 . 1.353(5) ?
C45 C46 . 1.362(5) ?
F46 C46 . 1.360(4) ?
B1 C51A . 1.576(19) ?
B1 C5 . 1.620(5) ?
B1 C51 . 1.688(18) ?
C51 C56 . 1.34(2) ?
C51 C52 . 1.384(13) ?
F52 C52 . 1.371(13) ?
C52 C53 . 1.386(12) ?
F53 C53 . 1.351(13) ?
C53 C54 . 1.371(11) ?
F54 C54 . 1.348(13) ?
C54 C55 . 1.379(11) ?
F55 C55 . 1.347(13) ?
C55 C56 . 1.369(13) ?
F56 C56 . 1.342(15) ?
C51A C52A . 1.391(18) ?
C51A C56A . 1.44(2) ?
F52A C52A . 1.339(17) ?
C52A C53A . 1.366(16) ?
F53A C53A . 1.326(17) ?
C53A C54A . 1.378(15) ?
F54A C54A . 1.367(15) ?
C54A C55A . 1.340(16) ?
F55A C55A . 1.351(17) ?
C55A C56A . 1.401(18) ?
F56A C56A . 1.400(19) ?
C5 N1 . 1.147(4) ?
N1 C61 . 1.400(4) ?
C61 C66 . 1.389(5) ?
C61 C62 . 1.397(5) ?
C62 C63 . 1.401(6) ?
C62 C67 . 1.502(6) ?
C63 C64 . 1.372(6) ?
C63 H63 . 0.95 ?
C64 C65 . 1.375(6) ?
C64 H64 . 0.95 ?
C65 C66 . 1.380(5) ?
C65 H65 . 0.95 ?
C66 C68 . 1.496(5) ?
C67 H67A . 0.98 ?
C67 H67B . 0.98 ?
C67 H67C . 0.98 ?
C68 H68A . 0.98 ?
C68 H68B . 0.98 ?
C68 H68C . 0.98 ?

loop_
_geom_torsion_atom_site_label_1
_geom_torsion_atom_site_label_2
_geom_torsion_atom_site_label_3
_geom_torsion_atom_site_label_4
_geom_torsion_site_symmetry_1
_geom_torsion_site_symmetry_2
_geom_torsion_site_symmetry_3
_geom_torsion_site_symmetry_4
_geom_torsion
_geom_torsion_publ_flag
C11 P1 C1 C2 . . . . -141.3(2) ?
C4 P1 C1 C2 . . . . -32.7(2) ?
P1 C1 C2 C3 . . . . 9.4(3) ?
P1 C1 C2 B1 . . . . -115.7(3) ?
C11 P1 C4 C3 . . . . 152.9(2) ?
C1 P1 C4 C3 . . . . 46.0(3) ?
P1 C4 C3 C2 . . . . -48.3(3) ?
C1 C2 C3 C4 . . . . 25.6(4) ?
B1 C2 C3 C4 . . . . 154.0(3) ?
C4 P1 C11 C12 . . . . -143.7(3) ?
C1 P1 C11 C12 . . . . -48.7(3) ?
C4 P1 C11 C16 . . . . 44.2(3) ?
C1 P1 C11 C16 . . . . 139.2(3) ?
C16 C11 C12 C13 . . . . -3.9(5) ?
P1 C11 C12 C13 . . . . -176.2(3) ?
C16 C11 C12 C21 . . . . 175.2(3) ?
P1 C11 C12 C21 . . . . 2.9(4) ?
C11 C12 C13 C14 . . . . 1.1(5) ?
C21 C12 C13 C14 . . . . -178.0(3) ?
C12 C13 C14 C15 . . . . 1.9(5) ?
C13 C14 C15 C16 . . . . -2.0(5) ?
C14 C15 C16 C11 . . . . -0.9(5) ?
C14 C15 C16 C31 . . . . 178.8(3) ?
C12 C11 C16 C15 . . . . 3.8(5) ?
P1 C11 C16 C15 . . . . 176.1(3) ?
C12 C11 C16 C31 . . . . -175.9(3) ?
P1 C11 C16 C31 . . . . -3.7(4) ?
C13 C12 C21 C22 . . . . -74.6(4) ?
C11 C12 C21 C22 . . . . 106.3(4) ?
C13 C12 C21 C26 . . . . 105.5(4) ?
C11 C12 C21 C26 . . . . -73.7(4) ?
C26 C21 C22 C23 . . . . 1.0(5) ?
C12 C21 C22 C23 . . . . -179.0(3) ?
C26 C21 C22 C27 . . . . -179.7(3) ?
C12 C21 C22 C27 . . . . 0.4(5) ?
C21 C22 C23 C24 . . . . -0.1(5) ?
C27 C22 C23 C24 . . . . -179.5(3) ?
C22 C23 C24 C25 . . . . -0.6(5) ?
C22 C23 C24 C28 . . . . -178.4(4) ?
C23 C24 C25 C26 . . . . 0.4(5) ?
C28 C24 C25 C26 . . . . 178.2(3) ?
C24 C25 C26 C21 . . . . 0.4(5) ?
C24 C25 C26 C29 . . . . -178.4(3) ?
C22 C21 C26 C25 . . . . -1.1(5) ?
C12 C21 C26 C25 . . . . 178.9(3) ?
C22 C21 C26 C29 . . . . 177.7(3) ?
C12 C21 C26 C29 . . . . -2.4(5) ?
C15 C16 C31 C32 . . . . 76.1(4) ?
C11 C16 C31 C32 . . . . -104.2(4) ?
C15 C16 C31 C36 . . . . -104.6(4) ?
C11 C16 C31 C36 . . . . 75.1(4) ?
C36 C31 C32 C33 . . . . -5.3(5) ?
C16 C31 C32 C33 . . . . 174.0(3) ?
C36 C31 C32 C37 . . . . 177.5(3) ?
C16 C31 C32 C37 . . . . -3.1(5) ?
C31 C32 C33 C34 . . . . 1.2(6) ?
C37 C32 C33 C34 . . . . 178.4(4) ?
C32 C33 C34 C35 . . . . 3.3(6) ?
C32 C33 C34 C38 . . . . -176.8(4) ?
C33 C34 C35 C36 . . . . -3.8(6) ?
C38 C34 C35 C36 . . . . 176.3(4) ?
C34 C35 C36 C31 . . . . -0.2(6) ?
C34 C35 C36 C39 . . . . 179.4(4) ?
C32 C31 C36 C35 . . . . 4.9(5) ?
C16 C31 C36 C35 . . . . -174.4(3) ?
C32 C31 C36 C39 . . . . -174.7(3) ?
C16 C31 C36 C39 . . . . 6.0(5) ?
C46 C41 C42 F42 . . . . 178.3(3) ?
B1 C41 C42 F42 . . . . -3.4(5) ?
C46 C41 C42 C43 . . . . -2.6(5) ?
B1 C41 C42 C43 . . . . 175.7(3) ?
F42 C42 C43 F43 . . . . -1.1(5) ?
C41 C42 C43 F43 . . . . 179.8(3) ?
F42 C42 C43 C44 . . . . -178.8(3) ?
C41 C42 C43 C44 . . . . 2.0(6) ?
F43 C43 C44 F44 . . . . 1.7(6) ?
C42 C43 C44 F44 . . . . 179.5(4) ?
F43 C43 C44 C45 . . . . -178.8(4) ?
C42 C43 C44 C45 . . . . -1.0(6) ?
F44 C44 C45 F45 . . . . 0.7(6) ?
C43 C44 C45 F45 . . . . -178.8(4) ?
F44 C44 C45 C46 . . . . -179.7(4) ?
C43 C44 C45 C46 . . . . 0.8(6) ?
C44 C45 C46 F46 . . . . -178.7(4) ?
F45 C45 C46 F46 . . . . 0.9(5) ?
C44 C45 C46 C41 . . . . -1.6(6) ?
F45 C45 C46 C41 . . . . 178.0(3) ?
C42 C41 C46 F46 . . . . 179.5(3) ?
B1 C41 C46 F46 . . . . 1.0(5) ?
C42 C41 C46 C45 . . . . 2.4(5) ?
B1 C41 C46 C45 . . . . -176.1(3) ?
C3 C2 B1 C51A . . . . 54.9(8) ?
C1 C2 B1 C51A . . . . 178.8(8) ?
C3 C2 B1 C5 . . . . -71.0(3) ?
C1 C2 B1 C5 . . . . 52.9(4) ?
C3 C2 B1 C41 . . . . 178.4(3) ?
C1 C2 B1 C41 . . . . -57.7(4) ?
C3 C2 B1 C51 . . . . 43.5(7) ?
C1 C2 B1 C51 . . . . 167.4(6) ?
C42 C41 B1 C51A . . . . 109.2(8) ?
C46 C41 B1 C51A . . . . -72.6(8) ?
C42 C41 B1 C5 . . . . -123.7(4) ?
C46 C41 B1 C5 . . . . 54.5(4) ?
C42 C41 B1 C2 . . . . -12.5(5) ?
C46 C41 B1 C2 . . . . 165.7(3) ?
C42 C41 B1 C51 . . . . 120.9(6) ?
C46 C41 B1 C51 . . . . -60.9(7) ?
C5 B1 C51 C56 . . . . 5.(2) ?
C2 B1 C51 C56 . . . . -105.8(19) ?
C41 B1 C51 C56 . . . . 117.3(19) ?
C5 B1 C51 C52 . . . . 179.8(13) ?
C2 B1 C51 C52 . . . . 68.4(16) ?
C41 B1 C51 C52 . . . . -68.4(16) ?
C56 C51 C52 F52 . . . . 179.6(19) ?
B1 C51 C52 F52 . . . . 5.(3) ?
C56 C51 C52 C53 . . . . 7.(3) ?
B1 C51 C52 C53 . . . . -167.7(14) ?
F52 C52 C53 F53 . . . . 4.(2) ?
C51 C52 C53 F53 . . . . 176.7(17) ?
F52 C52 C53 C54 . . . . -176.7(17) ?
C51 C52 C53 C54 . . . . -4.(2) ?
F53 C53 C54 F54 . . . . 2.(2) ?
C52 C53 C54 F54 . . . . -176.9(14) ?
F53 C53 C54 C55 . . . . 179.0(15) ?
C52 C53 C54 C55 . . . . 0.(2) ?
F54 C54 C55 F55 . . . . -1.(2) ?
C53 C54 C55 F55 . . . . -177.8(15) ?
F54 C54 C55 C56 . . . . 177.5(15) ?
C53 C54 C55 C56 . . . . 1.(2) ?
C52 C51 C56 F56 . . . . 177.(2) ?
B1 C51 C56 F56 . . . . -8.(3) ?
C52 C51 C56 C55 . . . . -6.(3) ?
B1 C51 C56 C55 . . . . 167.9(15) ?
F55 C55 C56 C51 . . . . -178.7(19) ?
C54 C55 C56 C51 . . . . 3.(3) ?
F55 C55 C56 F56 . . . . -2.(3) ?
C54 C55 C56 F56 . . . . 179.1(18) ?
C5 B1 C51A C52A . . . . 177.4(15) ?
C2 B1 C51A C52A . . . . 63.(2) ?
C41 B1 C51A C52A . . . . -66.(2) ?
C5 B1 C51A C56A . . . . 12.(2) ?
C2 B1 C51A C56A . . . . -103.1(18) ?
C41 B1 C51A C56A . . . . 128.1(18) ?
C56A C51A C52A F52A . . . . -179.3(19) ?
B1 C51A C52A F52A . . . . 14.(3) ?
C56A C51A C52A C53A . . . . -3.(3) ?
B1 C51A C52A C53A . . . . -170.1(15) ?
F52A C52A C53A F53A . . . . -5.(3) ?
C51A C52A C53A F53A . . . . 179.1(19) ?
F52A C52A C53A C54A . . . . 178.9(17) ?
C51A C52A C53A C54A . . . . 3.(3) ?
F53A C53A C54A C55A . . . . -179.2(15) ?
C52A C53A C54A C55A . . . . -3.(2) ?
F53A C53A C54A F54A . . . . -1.(2) ?
C52A C53A C54A F54A . . . . 175.6(14) ?
F54A C54A C55A F55A . . . . 0.(2) ?
C53A C54A C55A F55A . . . . 178.7(15) ?
F54A C54A C55A C56A . . . . -175.0(14) ?
C53A C54A C55A C56A . . . . 3.(2) ?
C54A C55A C56A F56A . . . . 177.7(17) ?
F55A C55A C56A F56A . . . . 2.(2) ?
C54A C55A C56A C51A . . . . -4.(3) ?
F55A C55A C56A C51A . . . . -179.8(18) ?
C52A C51A C56A F56A . . . . -178.1(19) ?
B1 C51A C56A F56A . . . . -11.(3) ?
C52A C51A C56A C55A . . . . 4.(3) ?
B1 C51A C56A C55A . . . . 170.9(15) ?
C51A B1 C5 N1 . . . . -169.5(16) ?
C2 B1 C5 N1 . . . . -52.7(14) ?
C41 B1 C5 N1 . . . . 70.0(14) ?
C51 B1 C5 N1 . . . . -169.7(15) ?
C66 C61 C62 C63 . . . . -0.1(5) ?
N1 C61 C62 C63 . . . . -178.6(3) ?
C66 C61 C62 C67 . . . . -179.2(4) ?
N1 C61 C62 C67 . . . . 2.4(5) ?
C61 C62 C63 C64 . . . . 1.2(5) ?
C67 C62 C63 C64 . . . . -179.7(4) ?
C62 C63 C64 C65 . . . . -1.3(6) ?
C63 C64 C65 C66 . . . . 0.1(6) ?
C64 C65 C66 C61 . . . . 1.0(5) ?
C64 C65 C66 C68 . . . . -177.7(4) ?
C62 C61 C66 C65 . . . . -1.0(5) ?
N1 C61 C66 C65 . . . . 177.5(3) ?
C62 C61 C66 C68 . . . . 177.7(3) ?
N1 C61 C66 C68 . . . . -3.8(5) ?
